data_7714469
loop_
_publ_author_name
'Zahradn\'ikov\'a, Eva'
'Sutter, Jean-Pascal'
'Hala\<s, Petr'
'Draho\<s, Bohuslav'

_publ_section_title
;
 Trigonal prismatic coordination geometry imparted by a macrocyclic
 ligand: an approach to large axial magnetic anisotropy for Co(II)
;
_journal_name_full 'Dalton Transactions'
_journal_paper_doi 10.1039/D3DT02639F
_journal_year 2023
_chemical_formula_moiety 'C18 H29 Co N6 S, C N S'
_chemical_formula_sum 'C19 H29 Co N7 S2'
_chemical_formula_weight 478.54
_space_group_crystal_system monoclinic
_space_group_IT_number 14
_space_group_name_Hall '-P 2yn'
_space_group_name_H-M_alt 'P 1 21/n 1'
_atom_sites_solution_hydrogens geom
_audit_creation_date 2022-04-20
_audit_creation_method
;
Olex2 1.3
(compiled 2020.11.12 svn.r5f609507 for OlexSys, GUI svn.r6408)
;
_audit_update_record
;
2023-07-06 deposited with the CCDC.	2023-11-15 downloaded from the CCDC.
;
_cell_angle_alpha 90
_cell_angle_beta 111.562(2)
_cell_angle_gamma 90
_cell_formula_units_Z 4
_cell_length_a 17.2598(4)
_cell_length_b 8.01170(10)
_cell_length_c 17.7444(4)
_cell_measurement_reflns_used 5731
_cell_measurement_temperature 293(2)
_cell_measurement_theta_max 68.1040
_cell_measurement_theta_min 3.0410
_cell_volume 2281.99(9)
_computing_cell_refinement 'CrysAlisPro 1.171.40.82a (Rigaku OD, 2020)'
_computing_data_collection 'CrysAlisPro 1.171.40.82a (Rigaku OD, 2020)'
_computing_data_reduction 'CrysAlisPro 1.171.40.82a (Rigaku OD, 2020)'
_computing_molecular_graphics 'Olex2 1.3 (Dolomanov et al., 2009)'
_computing_publication_material 'Olex2 1.3 (Dolomanov et al., 2009)'
_computing_structure_refinement 'SHELXL 2014/7 (Sheldrick, 2015)'
_computing_structure_solution 'SHELXT 2018/2 (Sheldrick, 2018)'
_diffrn_ambient_temperature 293(2)
_diffrn_detector_area_resol_mean 10.0000
_diffrn_detector_type HyPix3000
_diffrn_measured_fraction_theta_full 0.976
_diffrn_measured_fraction_theta_max 0.970
_diffrn_measurement_details
;
List of Runs (angles in degrees, time in seconds):

  # Type    Start    End  Width  t~exp~   \w     \q     \k     \f   Frames
#--------------------------------------------------------------------------
  1  \w    -24.00  31.00   0.50    0.60    --   42.57 -41.00  13.00  110
  2  \w     30.00  59.00   0.50    0.60    --   42.57  21.00   0.00   58
  3  \w     64.00 116.00   0.50    0.60    --   42.57  21.00   0.00  104
  4  \w    119.00 166.00   0.50    2.41    --   97.62  42.00 -90.00   94
  5  \w     77.00 111.00   0.50    0.60    --   42.57 138.00 -30.00   68
  6  \w     69.00 101.00   0.50    0.60    --   42.57 138.00 -90.00   64
  7  \w     79.00 113.00   0.50    2.41    --   97.62  42.00 -90.00   68
  8  \w     73.00 102.00   0.50    2.41    --   97.62 -77.00  60.00   58
  9  \w     75.00 100.00   0.50    2.41    --   97.62 -96.00  30.00   50
 10  \w     32.00  57.00   0.50    2.41    --   97.62 -50.00 -60.00   50
 11  \w     30.00  56.00   0.50    2.41    --   97.62 -50.00   0.00   52
 12  \w     22.00  68.00   0.50    2.41    --   97.62 -96.00  30.00   92
 13  \w     -7.00  33.00   0.50    0.60    --   42.57 -43.00-150.00   80
 14  \w    -22.00   3.00   0.50    0.60    --   42.57 -21.00-180.00   50
 15  \w    -70.00 -34.00   0.50    0.60    --  -40.70 -41.00  13.00   72
 16  \w    -57.00 -30.00   0.50    2.41    --  -95.74  50.00 -60.00   54
 17  \w    -57.00 -32.00   0.50    2.41    --  -95.74  50.00 -90.00   50
 18  \w    -57.00 -28.00   0.50    2.41    --  -95.74  50.00-180.00   58
 19  \w    -54.00 -28.00   0.50    2.41    --  -95.74 144.00-180.00   52
 20  \w   -120.00 -62.00   0.50    2.41    --  -95.74 144.00-180.00  116
 21  \w   -138.00 -81.00   0.50    2.41    --  -95.74 -33.00 -60.00  114
 22  \w   -127.00 -83.00   0.50    2.41    --  -95.74 -42.00 -30.00   88
 23  \w   -103.00 -78.00   0.50    0.60    --  -40.70 -41.00  13.00   50
 24  \w     -5.00  20.00   0.50    0.60    --   42.57 -21.00  30.00   50
 25  \w     26.00  52.00   0.50    0.60    --   42.57  41.00 166.00   52
 26  \w     78.00 103.00   0.50    0.60    --   42.57  41.00 166.00   50
 27  \w     87.00 126.00   0.50    2.41    --   97.62  41.00 166.00   78
 28  \w    -45.00  -9.00   0.50    0.60    --  -40.70  41.00 166.00   72
 29  \w    -57.00 -31.00   0.50    2.41    --  -95.74  50.00 120.00   52
 30  \w    -56.00 -30.00   0.50    2.41    --  -95.74  50.00  90.00   52
 31  \w    -57.00 -29.00   0.50    2.41    --  -95.74  50.00 150.00   56
 32  \w    -68.00 -43.00   0.50    2.41    --  -95.74  59.00  90.00   50
 33  \w    -83.00 -46.00   0.50    2.41    --  -95.74  68.00 120.00   74
 34  \w   -104.00 -51.00   0.50    2.41    --  -95.74 144.00 150.00  106
 35  \w   -103.00 -40.00   0.50    2.41    --  -95.74 117.00 150.00  126
 36  \w   -161.00 -80.00   0.50    2.41    --  -95.74 -41.00  13.00  162
 37  \w   -104.00 -79.00   0.50    0.60    --  -40.70-138.00   0.00   50
 38  \w    -89.00 -64.00   0.50    0.60    --  -40.70-138.00 -90.00   50
 39  \w   -108.00 -69.00   0.50    0.60    --  -40.70-138.00-180.00   78
 40  \w   -160.00-135.00   0.50    2.41    --  -95.74 -42.00 -30.00   50
 41  \w    -89.00 -64.00   0.50    0.60    --  -40.70-138.00 150.00   50
;
_diffrn_measurement_device 'four-circle diffractometer'
_diffrn_measurement_device_type 'XtaLAB Synergy, Single source at home/near, HyPix3000'
_diffrn_measurement_method '\w scans'
_diffrn_radiation_type CuK\a
_diffrn_radiation_wavelength 1.54184
_diffrn_reflns_av_R_equivalents 0.0563
_diffrn_reflns_av_unetI/netI 0.0561
_diffrn_reflns_Laue_measured_fraction_full 0.976
_diffrn_reflns_Laue_measured_fraction_max 0.970
_diffrn_reflns_limit_h_max 20
_diffrn_reflns_limit_h_min -20
_diffrn_reflns_limit_k_max 7
_diffrn_reflns_limit_k_min -9
_diffrn_reflns_limit_l_max 21
_diffrn_reflns_limit_l_min -21
_diffrn_reflns_number 9919
_diffrn_reflns_point_group_measured_fraction_full 0.976
_diffrn_reflns_point_group_measured_fraction_max 0.970
_diffrn_reflns_theta_full 67.684
_diffrn_reflns_theta_max 68.247
_diffrn_reflns_theta_min 3.055
_exptl_absorpt_coefficient_mu 7.761
_exptl_absorpt_correction_T_max 1.00000
_exptl_absorpt_correction_T_min 0.32442
_exptl_absorpt_correction_type multi-scan
_exptl_absorpt_process_details
;
CrysAlisPro 1.171.40.82a (Rigaku Oxford Diffraction, 2020)
Empirical absorption correction using spherical harmonics,
implemented in SCALE3 ABSPACK scaling algorithm.
;
_exptl_crystal_colour violet
_exptl_crystal_colour_primary violet
_exptl_crystal_density_diffrn 1.393
_exptl_crystal_description block
_exptl_crystal_F_000 1004
_exptl_crystal_size_max 0.393
_exptl_crystal_size_mid 0.252
_exptl_crystal_size_min 0.157
_refine_diff_density_max 0.672
_refine_diff_density_min -0.731
_refine_diff_density_rms 0.086
_refine_ls_extinction_method none
_refine_ls_goodness_of_fit_ref 1.054
_refine_ls_hydrogen_treatment constr
_refine_ls_matrix_type full
_refine_ls_number_parameters 262
_refine_ls_number_reflns 4062
_refine_ls_number_restraints 0
_refine_ls_restrained_S_all 1.054
_refine_ls_R_factor_all 0.0604
_refine_ls_R_factor_gt 0.0529
_refine_ls_shift/su_max 0.001
_refine_ls_shift/su_mean 0.000
_refine_ls_structure_factor_coef Fsqd
_refine_ls_weighting_details 'w=1/[\s^2^(Fo^2^)+(0.0958P)^2^+0.1609P] where P=(Fo^2^+2Fc^2^)/3'
_refine_ls_weighting_scheme calc
_refine_ls_wR_factor_gt 0.1333
_refine_ls_wR_factor_ref 0.1433
_reflns_Friedel_coverage 0.000
_reflns_number_gt 3490
_reflns_number_total 4062
_reflns_threshold_expression 'I > 2\s(I)'
_cod_data_source_file d3dt02639f2.cif
_cod_data_source_block co_05_ncs
_cod_original_cell_volume 2281.99(8)
_cod_database_code 7714469
_shelx_shelxl_version_number 2014/7
_shelx_space_group_comment
;
The symmetry employed for this shelxl refinement is uniquely defined
by the following loop, which should always be used as a source of
symmetry information in preference to the above space-group names.
They are only intended as comments.
;
_shelx_estimated_absorpt_t_max 0.375
_shelx_estimated_absorpt_t_min 0.150
_olex2_refinement_description
;
1. Fixed Uiso
 At 1.2 times of:
  All C(H) groups, All C(H,H) groups, All N(H) groups
2.a Ternary CH refined with riding coordinates:
 N5(H5), N2(H2)
2.b Secondary CH2 refined with riding coordinates:
 C16(H16A,H16B), C11(H11A,H11B), C10(H10A,H10B), C6(H6A,H6B), C7(H7A,H7B),
 C13(H13A,H13B), C12(H12A,H12B), C8(H8A,H8B), C17(H17A,H17B), C15(H15A,H15B),
 C14(H14A,H14B), C9(H9A,H9B)
2.c Aromatic/amide H refined with riding coordinates:
 C2(H2A), C4(H4), C3(H3)
;
_olex2_submission_special_instructions 'No special instructions were received'
_oxdiff_exptl_absorpt_empirical_details
;
Empirical correction (ABSPACK) includes:
- Absorption correction using spherical harmonics
- Frame scaling
;

loop_
_space_group_symop_operation_xyz
'x, y, z'
'-x+1/2, y+1/2, -z+1/2'
'-x, -y, -z'
'x-1/2, -y-1/2, z-1/2'

loop_
_atom_site_label
_atom_site_type_symbol
_atom_site_fract_x
_atom_site_fract_y
_atom_site_fract_z
_atom_site_U_iso_or_equiv
_atom_site_adp_type
_atom_site_occupancy
_atom_site_site_symmetry_order
_atom_site_calc_flag
_atom_site_refinement_flags_posn
_atom_site_refinement_flags_adp
_atom_site_refinement_flags_occupancy
_atom_site_disorder_assembly
_atom_site_disorder_group
Co1 Co 0.24746(2) 0.65689(5) 0.49135(3) 0.02768(17) Uani 1 1 d . . . . .
S2 S 0.51799(6) 1.15768(10) 0.83013(6) 0.0497(2) Uani 1 1 d . . . . .
S1 S 0.30818(8) 0.11391(14) 0.42257(8) 0.0784(4) Uani 1 1 d . . . . .
N5 N 0.36682(14) 0.7106(3) 0.59381(15) 0.0354(5) Uani 1 1 d . . . . .
H5 H 0.3554 0.7878 0.6313 0.042 Uiso 1 1 calc R U . . .
N1 N 0.33194(15) 0.6960(3) 0.43321(14) 0.0336(5) Uani 1 1 d . . . . .
N2 N 0.16828(17) 0.6511(3) 0.35421(16) 0.0397(6) Uani 1 1 d . . . . .
H2 H 0.1237 0.5690 0.3452 0.048 Uiso 1 1 calc R U . . .
N3 N 0.14081(15) 0.7997(3) 0.49678(16) 0.0393(6) Uani 1 1 d . . . . .
N6 N 0.25279(18) 0.4013(3) 0.47439(18) 0.0454(7) Uani 1 1 d . . . . .
N4 N 0.21235(16) 0.5840(3) 0.59781(15) 0.0386(6) Uani 1 1 d . . . . .
C5 C 0.3093(2) 0.6627(4) 0.3537(2) 0.0399(7) Uani 1 1 d . . . . .
C1 C 0.40874(19) 0.7491(4) 0.47606(19) 0.0381(7) Uani 1 1 d . . . . .
C18 C 0.27625(19) 0.2808(4) 0.45367(19) 0.0405(7) Uani 1 1 d . . . . .
C16 C 0.3979(2) 0.5508(4) 0.6369(2) 0.0474(8) Uani 1 1 d . . . . .
H16A H 0.4571 0.5611 0.6681 0.057 Uiso 1 1 calc R U . . .
H16B H 0.3906 0.4630 0.5972 0.057 Uiso 1 1 calc R U . . .
C2 C 0.4666(2) 0.7739(5) 0.4402(2) 0.0526(9) Uani 1 1 d . . . . .
H2A H 0.5204 0.8088 0.4708 0.063 Uiso 1 1 calc R U . . .
C11 C 0.1260(2) 0.5280(5) 0.5535(2) 0.0486(8) Uani 1 1 d . . . . .
H11A H 0.0995 0.4989 0.5913 0.058 Uiso 1 1 calc R U . . .
H11B H 0.1257 0.4306 0.5210 0.058 Uiso 1 1 calc R U . . .
C10 C 0.0796(2) 0.6719(4) 0.4993(2) 0.0476(8) Uani 1 1 d . . . . .
H10A H 0.0488 0.6310 0.4450 0.057 Uiso 1 1 calc R U . . .
H10B H 0.0403 0.7207 0.5205 0.057 Uiso 1 1 calc R U . . .
C6 C 0.2242(2) 0.5898(4) 0.31422(19) 0.0460(8) Uani 1 1 d . . . . .
H6A H 0.2018 0.6204 0.2574 0.055 Uiso 1 1 calc R U . . .
H6B H 0.2275 0.4690 0.3177 0.055 Uiso 1 1 calc R U . . .
C7 C 0.1300(2) 0.8100(5) 0.3171(2) 0.0532(9) Uani 1 1 d . . . . .
H7A H 0.1037 0.7949 0.2590 0.064 Uiso 1 1 calc R U . . .
H7B H 0.1734 0.8933 0.3269 0.064 Uiso 1 1 calc R U . . .
C13 C 0.2065(2) 0.7386(5) 0.6413(2) 0.0483(8) Uani 1 1 d . . . . .
H13A H 0.2608 0.7677 0.6809 0.058 Uiso 1 1 calc R U . . .
H13B H 0.1683 0.7226 0.6694 0.058 Uiso 1 1 calc R U . . .
C12 C 0.1749(2) 0.8771(5) 0.5781(2) 0.0516(9) Uani 1 1 d . . . . .
H12A H 0.1320 0.9412 0.5880 0.062 Uiso 1 1 calc R U . . .
H12B H 0.2203 0.9519 0.5814 0.062 Uiso 1 1 calc R U . . .
C8 C 0.0658(2) 0.8739(5) 0.3495(3) 0.0589(10) Uani 1 1 d . . . . .
H8A H 0.0361 0.9661 0.3158 0.071 Uiso 1 1 calc R U . . .
H8B H 0.0257 0.7858 0.3447 0.071 Uiso 1 1 calc R U . . .
C4 C 0.3640(3) 0.6892(5) 0.3141(2) 0.0513(9) Uani 1 1 d . . . . .
H4 H 0.3477 0.6690 0.2588 0.062 Uiso 1 1 calc R U . . .
C17 C 0.4260(2) 0.7900(5) 0.5630(2) 0.0455(8) Uani 1 1 d . . . . .
H17A H 0.4820 0.7539 0.5956 0.055 Uiso 1 1 calc R U . . .
H17B H 0.4235 0.9101 0.5688 0.055 Uiso 1 1 calc R U . . .
C19 C 0.4425(2) 1.0517(4) 0.7650(2) 0.0491(8) Uani 1 1 d . . . . .
C15 C 0.3540(2) 0.5017(5) 0.6929(2) 0.0577(9) Uani 1 1 d . . . . .
H15A H 0.3580 0.5939 0.7295 0.069 Uiso 1 1 calc R U . . .
H15B H 0.3834 0.4079 0.7254 0.069 Uiso 1 1 calc R U . . .
C14 C 0.2624(2) 0.4542(5) 0.6524(2) 0.0536(9) Uani 1 1 d . . . . .
H14A H 0.2583 0.3520 0.6218 0.064 Uiso 1 1 calc R U . . .
H14B H 0.2397 0.4323 0.6939 0.064 Uiso 1 1 calc R U . . .
N7 N 0.3886(3) 0.9777(6) 0.7193(3) 0.0909(14) Uani 1 1 d . . . . .
C3 C 0.4429(2) 0.7459(5) 0.3579(3) 0.0588(10) Uani 1 1 d . . . . .
H3 H 0.4803 0.7655 0.3323 0.071 Uiso 1 1 calc R U . . .
C9 C 0.1007(2) 0.9317(5) 0.4363(3) 0.0552(9) Uani 1 1 d . . . . .
H9A H 0.1413 1.0187 0.4412 0.066 Uiso 1 1 calc R U . . .
H9B H 0.0559 0.9809 0.4495 0.066 Uiso 1 1 calc R U . . .

loop_
_atom_site_aniso_label
_atom_site_aniso_U_11
_atom_site_aniso_U_22
_atom_site_aniso_U_33
_atom_site_aniso_U_23
_atom_site_aniso_U_13
_atom_site_aniso_U_12
Co1 0.0289(3) 0.0269(3) 0.0273(3) -0.00133(16) 0.01030(18) 0.00015(17)
S2 0.0529(5) 0.0475(5) 0.0481(5) 0.0011(4) 0.0177(4) -0.0002(4)
S1 0.0782(7) 0.0506(6) 0.0863(8) -0.0284(5) 0.0064(6) 0.0187(5)
N5 0.0320(12) 0.0381(13) 0.0335(13) -0.0014(11) 0.0090(10) -0.0007(10)
N1 0.0392(13) 0.0324(12) 0.0314(12) -0.0008(10) 0.0157(11) -0.0009(10)
N2 0.0446(14) 0.0370(14) 0.0320(13) -0.0005(10) 0.0076(12) -0.0034(11)
N3 0.0332(12) 0.0368(13) 0.0444(15) -0.0087(12) 0.0103(11) -0.0009(11)
N6 0.0600(18) 0.0298(14) 0.0465(15) 0.0005(12) 0.0197(14) 0.0006(12)
N4 0.0406(13) 0.0449(14) 0.0326(13) -0.0015(11) 0.0164(11) -0.0065(11)
C5 0.0567(19) 0.0322(16) 0.0347(16) -0.0003(12) 0.0214(15) 0.0050(13)
C1 0.0398(15) 0.0312(15) 0.0458(17) 0.0012(13) 0.0187(14) -0.0022(13)
C18 0.0420(16) 0.0322(16) 0.0373(16) 0.0008(13) 0.0028(13) -0.0047(13)
C16 0.0386(16) 0.054(2) 0.0392(17) 0.0068(15) 0.0014(14) 0.0068(15)
C2 0.0471(18) 0.053(2) 0.067(2) 0.0028(18) 0.0318(18) -0.0011(16)
C11 0.0486(18) 0.056(2) 0.0482(19) -0.0073(16) 0.0259(16) -0.0175(16)
C10 0.0331(15) 0.058(2) 0.051(2) -0.0099(16) 0.0158(15) -0.0062(14)
C6 0.062(2) 0.0455(18) 0.0301(15) -0.0051(14) 0.0166(14) -0.0044(16)
C7 0.061(2) 0.0467(19) 0.0393(18) 0.0095(15) 0.0033(16) 0.0011(17)
C13 0.0475(18) 0.061(2) 0.0426(18) -0.0160(16) 0.0243(15) -0.0109(16)
C12 0.0477(19) 0.0480(19) 0.057(2) -0.0204(17) 0.0173(17) 0.0011(15)
C8 0.0466(19) 0.050(2) 0.059(2) 0.0086(18) -0.0054(18) 0.0116(16)
C4 0.076(2) 0.0471(19) 0.0457(19) 0.0020(15) 0.0397(19) 0.0082(17)
C17 0.0370(16) 0.0548(19) 0.0414(17) -0.0035(15) 0.0107(14) -0.0115(15)
C19 0.060(2) 0.0447(18) 0.052(2) -0.0070(16) 0.0320(18) 0.0000(16)
C15 0.059(2) 0.063(2) 0.0405(18) 0.0172(17) 0.0060(16) 0.0023(18)
C14 0.066(2) 0.057(2) 0.0418(18) 0.0149(16) 0.0234(17) -0.0078(18)
N7 0.084(3) 0.107(3) 0.086(3) -0.055(3) 0.037(2) -0.031(3)
C3 0.065(2) 0.061(2) 0.070(3) 0.0105(19) 0.047(2) 0.0086(19)
C9 0.0446(18) 0.0410(18) 0.072(2) -0.0038(17) 0.0117(17) 0.0115(15)

loop_
_atom_type_symbol
_atom_type_description
_atom_type_scat_dispersion_real
_atom_type_scat_dispersion_imag
_atom_type_scat_source
C C 0.0181 0.0091 'International Tables Vol C Tables 4.2.6.8 and 6.1.1.4'
H H 0.0000 0.0000 'International Tables Vol C Tables 4.2.6.8 and 6.1.1.4'
Co Co -2.3653 3.6143 'International Tables Vol C Tables 4.2.6.8 and 6.1.1.4'
N N 0.0311 0.0180 'International Tables Vol C Tables 4.2.6.8 and 6.1.1.4'
S S 0.3331 0.5567 'International Tables Vol C Tables 4.2.6.8 and 6.1.1.4'

loop_
_geom_angle_atom_site_label_1
_geom_angle_atom_site_label_2
_geom_angle_atom_site_label_3
_geom_angle
_geom_angle_site_symmetry_1
_geom_angle_site_symmetry_3
_geom_angle_publ_flag
N5 Co1 N2 150.77(10) . . ?
N5 Co1 N4 79.62(9) . . ?
N1 Co1 N5 76.78(9) . . ?
N1 Co1 N2 74.58(10) . . ?
N1 Co1 N3 133.52(10) . . ?
N1 Co1 N4 153.86(10) . . ?
N3 Co1 N5 113.63(9) . . ?
N3 Co1 N2 82.88(10) . . ?
N3 Co1 N4 67.19(10) . . ?
N6 Co1 N5 103.38(10) . . ?
N6 Co1 N1 90.01(11) . . ?
N6 Co1 N2 82.43(10) . . ?
N6 Co1 N3 126.99(11) . . ?
N6 Co1 N4 84.63(11) . . ?
N4 Co1 N2 129.61(10) . . ?
Co1 N5 H5 108.6 . . ?
C16 N5 Co1 107.67(19) . . ?
C16 N5 H5 108.6 . . ?
C17 N5 Co1 109.92(18) . . ?
C17 N5 H5 108.6 . . ?
C17 N5 C16 113.3(3) . . ?
C5 N1 Co1 120.0(2) . . ?
C1 N1 Co1 119.5(2) . . ?
C1 N1 C5 120.4(3) . . ?
Co1 N2 H2 108.1 . . ?
C6 N2 Co1 105.94(19) . . ?
C6 N2 H2 108.1 . . ?
C7 N2 Co1 116.6(2) . . ?
C7 N2 H2 108.1 . . ?
C7 N2 C6 109.8(3) . . ?
C10 N3 Co1 105.0(2) . . ?
C10 N3 C9 111.4(3) . . ?
C12 N3 Co1 102.77(19) . . ?
C12 N3 C10 107.0(3) . . ?
C12 N3 C9 108.6(3) . . ?
C9 N3 Co1 121.0(2) . . ?
C18 N6 Co1 155.2(3) . . ?
C11 N4 Co1 99.29(18) . . ?
C11 N4 C13 106.4(3) . . ?
C13 N4 Co1 108.0(2) . . ?
C14 N4 Co1 117.4(2) . . ?
C14 N4 C11 111.7(3) . . ?
C14 N4 C13 112.7(3) . . ?
N1 C5 C6 115.2(3) . . ?
N1 C5 C4 120.8(3) . . ?
C4 C5 C6 124.0(3) . . ?
N1 C1 C2 121.3(3) . . ?
N1 C1 C17 116.0(3) . . ?
C2 C1 C17 122.7(3) . . ?
N6 C18 S1 178.7(3) . . ?
N5 C16 H16A 109.0 . . ?
N5 C16 H16B 109.0 . . ?
N5 C16 C15 112.9(3) . . ?
H16A C16 H16B 107.8 . . ?
C15 C16 H16A 109.0 . . ?
C15 C16 H16B 109.0 . . ?
C1 C2 H2A 120.7 . . ?
C3 C2 C1 118.6(3) . . ?
C3 C2 H2A 120.7 . . ?
N4 C11 H11A 110.2 . . ?
N4 C11 H11B 110.2 . . ?
N4 C11 C10 107.4(3) . . ?
H11A C11 H11B 108.5 . . ?
C10 C11 H11A 110.2 . . ?
C10 C11 H11B 110.2 . . ?
N3 C10 C11 109.0(3) . . ?
N3 C10 H10A 109.9 . . ?
N3 C10 H10B 109.9 . . ?
C11 C10 H10A 109.9 . . ?
C11 C10 H10B 109.9 . . ?
H10A C10 H10B 108.3 . . ?
N2 C6 C5 110.4(3) . . ?
N2 C6 H6A 109.6 . . ?
N2 C6 H6B 109.6 . . ?
C5 C6 H6A 109.6 . . ?
C5 C6 H6B 109.6 . . ?
H6A C6 H6B 108.1 . . ?
N2 C7 H7A 108.9 . . ?
N2 C7 H7B 108.9 . . ?
N2 C7 C8 113.2(3) . . ?
H7A C7 H7B 107.8 . . ?
C8 C7 H7A 108.9 . . ?
C8 C7 H7B 108.9 . . ?
N4 C13 H13A 110.2 . . ?
N4 C13 H13B 110.2 . . ?
N4 C13 C12 107.4(3) . . ?
H13A C13 H13B 108.5 . . ?
C12 C13 H13A 110.2 . . ?
C12 C13 H13B 110.2 . . ?
N3 C12 C13 108.6(3) . . ?
N3 C12 H12A 110.0 . . ?
N3 C12 H12B 110.0 . . ?
C13 C12 H12A 110.0 . . ?
C13 C12 H12B 110.0 . . ?
H12A C12 H12B 108.4 . . ?
C7 C8 H8A 108.6 . . ?
C7 C8 H8B 108.6 . . ?
H8A C8 H8B 107.5 . . ?
C9 C8 C7 114.8(3) . . ?
C9 C8 H8A 108.6 . . ?
C9 C8 H8B 108.6 . . ?
C5 C4 H4 120.6 . . ?
C3 C4 C5 118.8(3) . . ?
C3 C4 H4 120.6 . . ?
N5 C17 C1 112.7(3) . . ?
N5 C17 H17A 109.0 . . ?
N5 C17 H17B 109.0 . . ?
C1 C17 H17A 109.0 . . ?
C1 C17 H17B 109.0 . . ?
H17A C17 H17B 107.8 . . ?
N7 C19 S2 179.2(4) . . ?
C16 C15 H15A 108.3 . . ?
C16 C15 H15B 108.3 . . ?
C16 C15 C14 116.1(3) . . ?
H15A C15 H15B 107.4 . . ?
C14 C15 H15A 108.3 . . ?
C14 C15 H15B 108.3 . . ?
N4 C14 C15 113.0(3) . . ?
N4 C14 H14A 109.0 . . ?
N4 C14 H14B 109.0 . . ?
C15 C14 H14A 109.0 . . ?
C15 C14 H14B 109.0 . . ?
H14A C14 H14B 107.8 . . ?
C2 C3 H3 120.0 . . ?
C4 C3 C2 120.0(3) . . ?
C4 C3 H3 120.0 . . ?
N3 C9 C8 115.1(3) . . ?
N3 C9 H9A 108.5 . . ?
N3 C9 H9B 108.5 . . ?
C8 C9 H9A 108.5 . . ?
C8 C9 H9B 108.5 . . ?
H9A C9 H9B 107.5 . . ?

loop_
_geom_bond_atom_site_label_1
_geom_bond_atom_site_label_2
_geom_bond_distance
_geom_bond_site_symmetry_2
_geom_bond_publ_flag
Co1 N5 2.232(2) . ?
Co1 N1 2.096(3) . ?
Co1 N2 2.312(3) . ?
Co1 N3 2.199(3) . ?
Co1 N6 2.077(3) . ?
Co1 N4 2.262(3) . ?
S2 C19 1.627(4) . ?
S1 C18 1.619(4) . ?
N5 H5 0.9800 . ?
N5 C16 1.487(4) . ?
N5 C17 1.469(4) . ?
N1 C5 1.346(4) . ?
N1 C1 1.332(4) . ?
N2 H2 0.9800 . ?
N2 C6 1.476(4) . ?
N2 C7 1.473(4) . ?
N3 C10 1.484(4) . ?
N3 C12 1.479(4) . ?
N3 C9 1.484(5) . ?
N6 C18 1.158(4) . ?
N4 C11 1.476(4) . ?
N4 C13 1.482(4) . ?
N4 C14 1.467(5) . ?
C5 C6 1.495(5) . ?
C5 C4 1.385(5) . ?
C1 C2 1.382(5) . ?
C1 C17 1.497(5) . ?
C16 H16A 0.9700 . ?
C16 H16B 0.9700 . ?
C16 C15 1.507(5) . ?
C2 H2A 0.9300 . ?
C2 C3 1.382(6) . ?
C11 H11A 0.9700 . ?
C11 H11B 0.9700 . ?
C11 C10 1.526(5) . ?
C10 H10A 0.9700 . ?
C10 H10B 0.9700 . ?
C6 H6A 0.9700 . ?
C6 H6B 0.9700 . ?
C7 H7A 0.9700 . ?
C7 H7B 0.9700 . ?
C7 C8 1.513(6) . ?
C13 H13A 0.9700 . ?
C13 H13B 0.9700 . ?
C13 C12 1.529(6) . ?
C12 H12A 0.9700 . ?
C12 H12B 0.9700 . ?
C8 H8A 0.9700 . ?
C8 H8B 0.9700 . ?
C8 C9 1.506(6) . ?
C4 H4 0.9300 . ?
C4 C3 1.373(6) . ?
C17 H17A 0.9700 . ?
C17 H17B 0.9700 . ?
C19 N7 1.149(5) . ?
C15 H15A 0.9700 . ?
C15 H15B 0.9700 . ?
C15 C14 1.524(5) . ?
C14 H14A 0.9700 . ?
C14 H14B 0.9700 . ?
C3 H3 0.9300 . ?
C9 H9A 0.9700 . ?
C9 H9B 0.9700 . ?

loop_
_geom_torsion_atom_site_label_1
_geom_torsion_atom_site_label_2
_geom_torsion_atom_site_label_3
_geom_torsion_atom_site_label_4
_geom_torsion
_geom_torsion_site_symmetry_1
_geom_torsion_site_symmetry_2
_geom_torsion_site_symmetry_3
_geom_torsion_site_symmetry_4
_geom_torsion_publ_flag
Co1 N5 C16 C15 -78.9(3) . . . . ?
Co1 N5 C17 C1 -24.6(3) . . . . ?
Co1 N1 C5 C6 -3.2(4) . . . . ?
Co1 N1 C5 C4 179.4(2) . . . . ?
Co1 N1 C1 C2 179.0(2) . . . . ?
Co1 N1 C1 C17 -4.8(4) . . . . ?
Co1 N2 C6 C5 -39.5(3) . . . . ?
Co1 N2 C7 C8 -64.8(3) . . . . ?
Co1 N3 C10 C11 39.6(3) . . . . ?
Co1 N3 C12 C13 -57.7(3) . . . . ?
Co1 N3 C9 C8 59.2(4) . . . . ?
Co1 N4 C11 C10 -55.8(3) . . . . ?
Co1 N4 C13 C12 33.2(3) . . . . ?
Co1 N4 C14 C15 60.7(4) . . . . ?
N5 C16 C15 C14 67.6(4) . . . . ?
N1 C5 C6 N2 30.7(4) . . . . ?
N1 C5 C4 C3 1.8(5) . . . . ?
N1 C1 C2 C3 1.3(5) . . . . ?
N1 C1 C17 N5 20.4(4) . . . . ?
N2 C7 C8 C9 68.9(4) . . . . ?
N4 C11 C10 N3 12.2(4) . . . . ?
N4 C13 C12 N3 14.9(4) . . . . ?
C5 N1 C1 C2 1.1(5) . . . . ?
C5 N1 C1 C17 177.2(3) . . . . ?
C5 C4 C3 C2 0.6(6) . . . . ?
C1 N1 C5 C6 174.8(3) . . . . ?
C1 N1 C5 C4 -2.6(4) . . . . ?
C1 C2 C3 C4 -2.1(6) . . . . ?
C16 N5 C17 C1 95.9(3) . . . . ?
C16 C15 C14 N4 -54.9(5) . . . . ?
C2 C1 C17 N5 -163.5(3) . . . . ?
C11 N4 C13 C12 -72.7(3) . . . . ?
C11 N4 C14 C15 174.4(3) . . . . ?
C10 N3 C12 C13 52.6(3) . . . . ?
C10 N3 C9 C8 -64.8(4) . . . . ?
C6 N2 C7 C8 174.8(3) . . . . ?
C6 C5 C4 C3 -175.4(3) . . . . ?
C7 N2 C6 C5 87.1(3) . . . . ?
C7 C8 C9 N3 -64.2(5) . . . . ?
C13 N4 C11 C10 56.3(3) . . . . ?
C13 N4 C14 C15 -65.8(4) . . . . ?
C12 N3 C10 C11 -69.1(3) . . . . ?
C12 N3 C9 C8 177.5(3) . . . . ?
C4 C5 C6 N2 -152.0(3) . . . . ?
C17 N5 C16 C15 159.4(3) . . . . ?
C17 C1 C2 C3 -174.6(3) . . . . ?
C14 N4 C11 C10 179.7(3) . . . . ?
C14 N4 C13 C12 164.5(3) . . . . ?
C9 N3 C10 C11 172.3(3) . . . . ?
C9 N3 C12 C13 173.0(3) . . . . ?
